data_7122143
loop_
_publ_author_name
'Wang, Peng-Zi'
'Yu, Xiao-Ye'
'Li, Chan-Yun'
'He, Bin-Qing'
'Chen, Jia-Rong'
'Xiao, Wen-Jing'

_publ_section_title
;
 A photocatalytic iminyl radical-mediated C-C bond
 cleavage/addition/cyclization cascade for the synthesis of
 1,2,3,4-tetrahydrophenanthrenes.
;
_journal_issue 71
_journal_name_full 'Chemical communications (Cambridge, England)'
_journal_page_first 9925
_journal_page_last 9928
_journal_paper_doi 10.1039/c8cc06145a
_journal_volume 54
_journal_year 2018
_chemical_formula_sum 'C21 H21 N O4'
_chemical_formula_weight 351.39
_space_group_crystal_system monoclinic
_space_group_IT_number 14
_space_group_name_Hall '-P 2yn'
_space_group_name_H-M_alt 'P 1 21/n 1'
_symmetry_space_group_name_Hall '-P 2yn'
_symmetry_space_group_name_H-M 'P 1 21/n 1'
_atom_sites_solution_hydrogens geom
_audit_creation_method SHELXL-2014/7
_audit_update_record
;
2018-07-27 deposited with the CCDC.
2018-08-09 downloaded from the CCDC.
;
_cell_angle_alpha 90
_cell_angle_beta 114.416(3)
_cell_angle_gamma 90
_cell_formula_units_Z 4
_cell_length_a 10.271(2)
_cell_length_b 18.417(4)
_cell_length_c 10.492(2)
_cell_measurement_reflns_used 3107
_cell_measurement_temperature 296(2)
_cell_measurement_theta_max 22.93
_cell_measurement_theta_min 2.33
_cell_volume 1807.2(6)
_computing_cell_refinement 'Bruker SAINT'
_computing_data_collection 'Bruker APEX2'
_computing_data_reduction 'Bruker SAINT'
_computing_molecular_graphics 'Bruker SHELXTL'
_computing_publication_material 'Bruker SHELXTL'
_computing_structure_refinement 'SHELXL-2014/7 (Sheldrick, 2014)'
_computing_structure_solution 'SHELXS-97 (Sheldrick, 2008)'
_diffrn_ambient_temperature 296(2)
_diffrn_measured_fraction_theta_full 0.997
_diffrn_measured_fraction_theta_max 0.992
_diffrn_measurement_device_type 'Bruker APEX-II CCD'
_diffrn_measurement_method '\f and \w scans'
_diffrn_radiation_type MoK\a
_diffrn_radiation_wavelength 0.71073
_diffrn_reflns_av_R_equivalents 0.0491
_diffrn_reflns_av_unetI/netI 0.0518
_diffrn_reflns_Laue_measured_fraction_full 0.997
_diffrn_reflns_Laue_measured_fraction_max 0.992
_diffrn_reflns_limit_h_max 14
_diffrn_reflns_limit_h_min -14
_diffrn_reflns_limit_k_max 26
_diffrn_reflns_limit_k_min -26
_diffrn_reflns_limit_l_max 15
_diffrn_reflns_limit_l_min -15
_diffrn_reflns_number 19189
_diffrn_reflns_point_group_measured_fraction_full 0.997
_diffrn_reflns_point_group_measured_fraction_max 0.992
_diffrn_reflns_theta_full 25.242
_diffrn_reflns_theta_max 30.869
_diffrn_reflns_theta_min 2.212
_exptl_absorpt_coefficient_mu 0.089
_exptl_absorpt_correction_type none
_exptl_crystal_colour colorless
_exptl_crystal_density_diffrn 1.291
_exptl_crystal_description block
_exptl_crystal_F_000 744
_exptl_crystal_size_max 0.300
_exptl_crystal_size_mid 0.200
_exptl_crystal_size_min 0.200
_refine_diff_density_max 0.267
_refine_diff_density_min -0.160
_refine_diff_density_rms 0.047
_refine_ls_extinction_method none
_refine_ls_goodness_of_fit_ref 1.030
_refine_ls_hydrogen_treatment constr
_refine_ls_matrix_type full
_refine_ls_number_parameters 238
_refine_ls_number_reflns 5653
_refine_ls_number_restraints 0
_refine_ls_restrained_S_all 1.030
_refine_ls_R_factor_all 0.1015
_refine_ls_R_factor_gt 0.0561
_refine_ls_shift/su_max 0.000
_refine_ls_shift/su_mean 0.000
_refine_ls_structure_factor_coef Fsqd
_refine_ls_weighting_details 'w=1/[\s^2^(Fo^2^)+(0.1008P)^2^+0.0025P] where P=(Fo^2^+2Fc^2^)/3'
_refine_ls_weighting_scheme calc
_refine_ls_wR_factor_gt 0.1602
_refine_ls_wR_factor_ref 0.1898
_reflns_Friedel_coverage 0.000
_reflns_number_gt 3325
_reflns_number_total 5653
_reflns_threshold_expression 'I > 2\s(I)'
_cod_data_source_file c8cc06145a2.cif
_cod_data_source_block mo_180716M_0m
_cod_depositor_comments 'Adding full bibliography for 7122142--7122144.cif.'
_cod_original_cell_volume 1807.2(7)
_cod_database_code 7122143
_shelx_shelxl_version_number 2014/7
_shelx_space_group_comment
; 
The symmetry employed for this shelxl refinement is uniquely defined 
by the following loop, which should always be used as a source of 
symmetry information in preference to the above space-group names. 
They are only intended as comments. 
;
_shelx_estimated_absorpt_t_min 0.974
_shelx_estimated_absorpt_t_max 0.982

loop_
_space_group_symop_operation_xyz
'x, y, z'
'-x+1/2, y+1/2, -z+1/2'
'-x, -y, -z'
'x-1/2, -y-1/2, z-1/2'

loop_
_atom_site_label
_atom_site_type_symbol
_atom_site_fract_x
_atom_site_fract_y
_atom_site_fract_z
_atom_site_U_iso_or_equiv
_atom_site_adp_type
_atom_site_occupancy
_atom_site_site_symmetry_order
_atom_site_calc_flag
_atom_site_refinement_flags_posn
_atom_site_refinement_flags_adp
C1 C 1.11122(16) 0.05974(9) 0.32878(15) 0.0381(3) Uani 1 1 d . .
C2 C 1.16190(16) 0.05008(8) 0.22835(15) 0.0369(3) Uani 1 1 d . .
H2 H 1.2467 0.0247 0.2503 0.044 Uiso 1 1 calc R U
C3 C 1.08798(14) 0.07788(8) 0.09204(15) 0.0327(3) Uani 1 1 d . .
C4 C 1.14051(15) 0.06668(8) -0.01035(16) 0.0368(3) Uani 1 1 d . .
H4 H 1.2230 0.0394 0.0110 0.044 Uiso 1 1 calc R U
C5 C 1.07228(16) 0.09522(9) -0.13958(16) 0.0376(3) Uani 1 1 d . .
H5 H 1.1084 0.0868 -0.2062 0.045 Uiso 1 1 calc R U
C6 C 0.94679(15) 0.13773(8) -0.17628(15) 0.0344(3) Uani 1 1 d . .
C7 C 0.88715(14) 0.14664(8) -0.08119(14) 0.0322(3) Uani 1 1 d . .
C8 C 0.95820(14) 0.11634(8) 0.05705(14) 0.0313(3) Uani 1 1 d . .
C9 C 0.90675(16) 0.12241(9) 0.16253(15) 0.0375(3) Uani 1 1 d . .
H9 H 0.8196 0.1453 0.1416 0.045 Uiso 1 1 calc R U
C10 C 0.98101(17) 0.09568(9) 0.29356(16) 0.0403(4) Uani 1 1 d . .
H10 H 0.9447 0.1014 0.3608 0.048 Uiso 1 1 calc R U
C11 C 0.74616(15) 0.18733(9) -0.11947(16) 0.0386(3) Uani 1 1 d . .
C12 C 0.67369(18) 0.20417(12) -0.27835(19) 0.0562(5) Uani 1 1 d . .
H12A H 0.6285 0.1605 -0.3288 0.067 Uiso 1 1 calc R U
H12B H 0.5998 0.2404 -0.2957 0.067 Uiso 1 1 calc R U
C13 C 0.7795(2) 0.23157(12) -0.33239(19) 0.0561(5) Uani 1 1 d . .
H13A H 0.8308 0.2730 -0.2776 0.067 Uiso 1 1 calc R U
H13B H 0.7297 0.2468 -0.4291 0.067 Uiso 1 1 calc R U
C14 C 0.88344(17) 0.17127(10) -0.32181(16) 0.0431(4) Uani 1 1 d . .
H14 H 0.8285 0.1330 -0.3867 0.052 Uiso 1 1 calc R U
C15 C 1.19310(19) 0.03477(10) 0.47508(17) 0.0471(4) Uani 1 1 d . .
C16 C 1.3920(3) -0.03279(15) 0.6277(2) 0.0785(7) Uani 1 1 d . .
H16A H 1.4436 0.0072 0.6850 0.118 Uiso 1 1 calc R U
H16B H 1.4584 -0.0680 0.6223 0.118 Uiso 1 1 calc R U
H16C H 1.3332 -0.0548 0.6682 0.118 Uiso 1 1 calc R U
C17 C 0.64010(15) 0.13631(10) -0.09956(16) 0.0421(4) Uani 1 1 d . .
C18 C 0.4356(3) 0.12590(16) -0.0559(4) 0.0990(10) Uani 1 1 d . .
H18A H 0.3801 0.1049 -0.1459 0.149 Uiso 1 1 calc R U
H18B H 0.3747 0.1549 -0.0272 0.149 Uiso 1 1 calc R U
H18C H 0.4782 0.0879 0.0112 0.149 Uiso 1 1 calc R U
C19 C 0.9967(2) 0.19747(10) -0.37133(17) 0.0494(4) Uani 1 1 d . .
H19A H 1.0493 0.1558 -0.3816 0.059 Uiso 1 1 calc R U
H19B H 0.9490 0.2200 -0.4626 0.059 Uiso 1 1 calc R U
C20 C 1.0964(2) 0.24883(12) -0.2764(2) 0.0553(5) Uani 1 1 d . .
C25 C 0.76895(18) 0.25927(10) -0.0390(2) 0.0498(4) Uani 1 1 d . .
H25A H 0.6788 0.2836 -0.0655 0.075 Uiso 1 1 calc R U
H25B H 0.8330 0.2896 -0.0609 0.075 Uiso 1 1 calc R U
H25C H 0.8093 0.2496 0.0598 0.075 Uiso 1 1 calc R U
N1 N 1.1761(2) 0.28902(12) -0.2018(2) 0.0821(6) Uani 1 1 d . .
O1 O 1.30297(14) -0.00688(8) 0.48911(12) 0.0614(4) Uani 1 1 d . .
O2 O 1.16509(18) 0.05103(10) 0.57134(14) 0.0799(5) Uani 1 1 d . .
O3 O 0.63390(12) 0.07240(7) -0.12077(14) 0.0570(4) Uani 1 1 d . .
O4 O 0.54617(13) 0.17086(8) -0.06462(16) 0.0637(4) Uani 1 1 d . .

loop_
_atom_site_aniso_label
_atom_site_aniso_U_11
_atom_site_aniso_U_22
_atom_site_aniso_U_33
_atom_site_aniso_U_23
_atom_site_aniso_U_13
_atom_site_aniso_U_12
C1 0.0374(8) 0.0373(8) 0.0357(7) -0.0014(6) 0.0113(6) -0.0027(6)
C2 0.0285(7) 0.0365(8) 0.0416(8) 0.0006(6) 0.0105(6) 0.0007(6)
C3 0.0258(7) 0.0329(7) 0.0387(7) 0.0000(6) 0.0127(6) -0.0010(6)
C4 0.0268(7) 0.0384(8) 0.0489(8) 0.0035(6) 0.0194(6) 0.0038(6)
C5 0.0339(7) 0.0402(9) 0.0453(8) 0.0010(6) 0.0229(7) 0.0007(6)
C6 0.0297(7) 0.0356(8) 0.0369(7) -0.0005(6) 0.0127(6) -0.0018(6)
C7 0.0247(7) 0.0329(8) 0.0379(7) -0.0004(6) 0.0117(6) 0.0002(5)
C8 0.0254(6) 0.0314(7) 0.0370(7) -0.0020(5) 0.0127(6) -0.0017(5)
C9 0.0302(7) 0.0425(9) 0.0410(8) -0.0031(6) 0.0160(6) 0.0026(6)
C10 0.0399(8) 0.0449(9) 0.0403(8) -0.0041(6) 0.0206(7) -0.0017(7)
C11 0.0271(7) 0.0438(9) 0.0420(8) 0.0029(6) 0.0114(6) 0.0064(6)
C12 0.0368(9) 0.0764(14) 0.0488(10) 0.0135(9) 0.0112(8) 0.0176(9)
C13 0.0513(10) 0.0684(13) 0.0471(9) 0.0199(9) 0.0188(8) 0.0169(9)
C14 0.0429(9) 0.0492(10) 0.0353(7) 0.0019(6) 0.0143(7) 0.0011(7)
C15 0.0480(10) 0.0466(10) 0.0414(8) 0.0000(7) 0.0132(7) -0.0012(8)
C16 0.0699(14) 0.0855(17) 0.0508(11) 0.0095(11) -0.0045(10) 0.0149(13)
C17 0.0238(7) 0.0530(11) 0.0454(8) -0.0052(7) 0.0102(6) 0.0030(7)
C18 0.0656(14) 0.097(2) 0.169(3) -0.0543(19) 0.0826(17) -0.0342(14)
C19 0.0588(11) 0.0539(11) 0.0402(8) 0.0031(7) 0.0251(8) 0.0011(9)
C20 0.0592(11) 0.0624(13) 0.0497(10) 0.0085(9) 0.0280(9) -0.0053(10)
C25 0.0388(9) 0.0413(10) 0.0688(11) 0.0009(8) 0.0217(8) 0.0062(7)
N1 0.0869(14) 0.0868(15) 0.0706(12) -0.0037(11) 0.0306(11) -0.0301(12)
O1 0.0558(8) 0.0710(9) 0.0423(7) 0.0053(6) 0.0050(6) 0.0161(7)
O2 0.0959(12) 0.1035(13) 0.0416(7) 0.0100(7) 0.0297(7) 0.0315(10)
O3 0.0386(6) 0.0479(8) 0.0857(9) -0.0105(6) 0.0268(6) -0.0037(5)
O4 0.0413(7) 0.0635(9) 0.0998(11) -0.0277(7) 0.0428(7) -0.0099(6)

loop_
_atom_type_symbol
_atom_type_description
_atom_type_scat_dispersion_real
_atom_type_scat_dispersion_imag
_atom_type_scat_source
C C 0.0033 0.0016 'International Tables Vol C Tables 4.2.6.8 and 6.1.1.4'
H H 0.0000 0.0000 'International Tables Vol C Tables 4.2.6.8 and 6.1.1.4'
N N 0.0061 0.0033 'International Tables Vol C Tables 4.2.6.8 and 6.1.1.4'
O O 0.0106 0.0060 'International Tables Vol C Tables 4.2.6.8 and 6.1.1.4'

loop_
_geom_angle_atom_site_label_1
_geom_angle_atom_site_label_2
_geom_angle_atom_site_label_3
_geom_angle
C2 C1 C10 119.06(14)
C2 C1 C15 121.54(15)
C10 C1 C15 119.38(14)
C1 C2 C3 121.21(14)
C1 C2 H2 119.4
C3 C2 H2 119.4
C4 C3 C2 120.49(13)
C4 C3 C8 119.57(13)
C2 C3 C8 119.92(13)
C5 C4 C3 120.53(13)
C5 C4 H4 119.7
C3 C4 H4 119.7
C4 C5 C6 121.60(13)
C4 C5 H5 119.2
C6 C5 H5 119.2
C7 C6 C5 119.65(13)
C7 C6 C14 122.96(13)
C5 C6 C14 117.39(13)
C6 C7 C8 119.40(13)
C6 C7 C11 121.58(13)
C8 C7 C11 119.02(12)
C9 C8 C3 116.90(13)
C9 C8 C7 124.06(13)
C3 C8 C7 119.04(12)
C10 C9 C8 121.87(14)
C10 C9 H9 119.1
C8 C9 H9 119.1
C9 C10 C1 120.95(14)
C9 C10 H10 119.5
C1 C10 H10 119.5
C17 C11 C7 108.43(13)
C17 C11 C25 114.42(13)
C7 C11 C25 111.45(12)
C17 C11 C12 102.66(13)
C7 C11 C12 111.23(13)
C25 C11 C12 108.36(15)
C13 C12 C11 111.82(14)
C13 C12 H12A 109.3
C11 C12 H12A 109.3
C13 C12 H12B 109.3
C11 C12 H12B 109.3
H12A C12 H12B 107.9
C12 C13 C14 108.90(16)
C12 C13 H13A 109.9
C14 C13 H13A 109.9
C12 C13 H13B 109.9
C14 C13 H13B 109.9
H13A C13 H13B 108.3
C13 C14 C6 111.58(13)
C13 C14 C19 110.80(15)
C6 C14 C19 113.45(13)
C13 C14 H14 106.9
C6 C14 H14 106.9
C19 C14 H14 106.9
O2 C15 O1 122.90(16)
O2 C15 C1 124.30(17)
O1 C15 C1 112.79(14)
O1 C16 H16A 109.5
O1 C16 H16B 109.5
H16A C16 H16B 109.5
O1 C16 H16C 109.5
H16A C16 H16C 109.5
H16B C16 H16C 109.5
O3 C17 O4 122.33(15)
O3 C17 C11 124.80(14)
O4 C17 C11 112.72(15)
O4 C18 H18A 109.5
O4 C18 H18B 109.5
H18A C18 H18B 109.5
O4 C18 H18C 109.5
H18A C18 H18C 109.5
H18B C18 H18C 109.5
C20 C19 C14 113.13(14)
C20 C19 H19A 109.0
C14 C19 H19A 109.0
C20 C19 H19B 109.0
C14 C19 H19B 109.0
H19A C19 H19B 107.8
N1 C20 C19 179.4(2)
C11 C25 H25A 109.5
C11 C25 H25B 109.5
H25A C25 H25B 109.5
C11 C25 H25C 109.5
H25A C25 H25C 109.5
H25B C25 H25C 109.5
C15 O1 C16 117.42(15)
C17 O4 C18 115.12(16)

loop_
_geom_bond_atom_site_label_1
_geom_bond_atom_site_label_2
_geom_bond_distance
C1 C2 1.366(2)
C1 C10 1.398(2)
C1 C15 1.486(2)
C2 C3 1.409(2)
C2 H2 0.9300
C3 C4 1.403(2)
C3 C8 1.4173(19)
C4 C5 1.349(2)
C4 H4 0.9300
C5 C6 1.419(2)
C5 H5 0.9300
C6 C7 1.379(2)
C6 C14 1.522(2)
C7 C8 1.440(2)
C7 C11 1.529(2)
C8 C9 1.414(2)
C9 C10 1.359(2)
C9 H9 0.9300
C10 H10 0.9300
C11 C17 1.517(2)
C11 C25 1.536(2)
C11 C12 1.550(2)
C12 C13 1.505(3)
C12 H12A 0.9700
C12 H12B 0.9700
C13 C14 1.512(3)
C13 H13A 0.9700
C13 H13B 0.9700
C14 C19 1.534(2)
C14 H14 0.9800
C15 O2 1.197(2)
C15 O1 1.322(2)
C16 O1 1.442(2)
C16 H16A 0.9600
C16 H16B 0.9600
C16 H16C 0.9600
C17 O3 1.195(2)
C17 O4 1.3276(19)
C18 O4 1.439(3)
C18 H18A 0.9600
C18 H18B 0.9600
C18 H18C 0.9600
C19 C20 1.447(3)
C19 H19A 0.9700
C19 H19B 0.9700
C20 N1 1.140(3)
C25 H25A 0.9600
C25 H25B 0.9600
C25 H25C 0.9600

loop_
_geom_hbond_atom_site_label_D
_geom_hbond_atom_site_label_H
_geom_hbond_atom_site_label_A
_geom_hbond_distance_DH
_geom_hbond_distance_HA
_geom_hbond_distance_DA
_geom_hbond_angle_DHA
_geom_hbond_site_symmetry_A
C19 H19B O4 0.97 2.66 3.332(2) 126.9 4_665
C19 H19A O2 0.97 2.42 3.389(3) 174.9 1_554
C16 H16A O3 0.96 2.47 3.387(3) 158.7 1_656
C19 H19B O4 0.97 2.66 3.332(2) 126.9 4_665
C19 H19A O2 0.97 2.42 3.389(3) 174.9 1_554
C16 H16A O3 0.96 2.47 3.387(3) 158.7 1_656
C19 H19B O4 0.97 2.66 3.332(2) 126.9 4_665
C19 H19A O2 0.97 2.42 3.389(3) 174.9 1_554
C16 H16A O3 0.96 2.47 3.387(3) 158.7 1_656
C19 H19B O4 0.97 2.66 3.332(2) 126.9 4_665
C19 H19A O2 0.97 2.42 3.389(3) 174.9 1_554
C16 H16A O3 0.96 2.47 3.387(3) 158.7 1_656
C19 H19B O4 0.97 2.66 3.332(2) 126.9 4_665
C19 H19A O2 0.97 2.42 3.389(3) 174.9 1_554
C16 H16A O3 0.96 2.47 3.387(3) 158.7 1_656
C19 H19B O4 0.97 2.66 3.332(2) 126.9 4_665
C19 H19A O2 0.97 2.42 3.389(3) 174.9 1_554
C16 H16A O3 0.96 2.47 3.387(3) 158.7 1_656
C19 H19A O2 0.97 2.42 3.389(3) 174.9 1_554
C16 H16A O3 0.96 2.47 3.387(3) 158.7 1_656
C16 H16A O3 0.96 2.47 3.387(3) 158.7 1_656
C19 H19A O2 0.97 2.42 3.389(3) 174.9 1_554
C16 H16A O3 0.96 2.47 3.387(3) 158.7 1_656
C19 H19A O2 0.97 2.42 3.389(3) 174.9 1_554
C19 H19B O4 0.97 2.66 3.332(2) 126.9 4_665
C16 H16A O3 0.96 2.47 3.387(3) 158.7 1_656
C19 H19A O2 0.97 2.42 3.389(3) 174.9 1_554
C19 H19B O4 0.97 2.66 3.332(2) 126.9 4_665
C16 H16A O3 0.96 2.47 3.387(3) 158.7 1_656
C19 H19A O2 0.97 2.42 3.389(3) 174.9 1_554
C19 H19B O4 0.97 2.66 3.332(2) 126.9 4_665
C16 H16A O3 0.96 2.47 3.387(3) 158.7 1_656
C19 H19A O2 0.97 2.42 3.389(3) 174.9 1_554
C19 H19B O4 0.97 2.66 3.332(2) 126.9 4_665
C16 H16A O3 0.96 2.47 3.387(3) 158.7 1_656
C19 H19A O2 0.97 2.42 3.389(3) 174.9 1_554
C19 H19B O4 0.97 2.66 3.332(2) 126.9 4_665
C16 H16A O3 0.96 2.47 3.387(3) 158.7 1_656
C19 H19A O2 0.97 2.42 3.389(3) 174.9 1_554
C19 H19B O4 0.97 2.66 3.332(2) 126.9 4_665

loop_
_geom_torsion_atom_site_label_1
_geom_torsion_atom_site_label_2
_geom_torsion_atom_site_label_3
_geom_torsion_atom_site_label_4
_geom_torsion
C10 C1 C2 C3 2.3(2)
C15 C1 C2 C3 -176.01(14)
C1 C2 C3 C4 -179.18(15)
C1 C2 C3 C8 -0.3(2)
C2 C3 C4 C5 -177.90(15)
C8 C3 C4 C5 3.2(2)
C3 C4 C5 C6 0.5(2)
C4 C5 C6 C7 -4.1(2)
C4 C5 C6 C14 176.27(15)
C5 C6 C7 C8 3.8(2)
C14 C6 C7 C8 -176.63(14)
C5 C6 C7 C11 -175.53(14)
C14 C6 C7 C11 4.0(2)
C4 C3 C8 C9 176.62(14)
C2 C3 C8 C9 -2.3(2)
C4 C3 C8 C7 -3.4(2)
C2 C3 C8 C7 177.69(13)
C6 C7 C8 C9 179.84(14)
C11 C7 C8 C9 -0.8(2)
C6 C7 C8 C3 -0.1(2)
C11 C7 C8 C3 179.25(13)
C3 C8 C9 C10 3.0(2)
C7 C8 C9 C10 -176.97(15)
C8 C9 C10 C1 -1.1(2)
C2 C1 C10 C9 -1.6(2)
C15 C1 C10 C9 176.73(15)
C6 C7 C11 C17 121.24(15)
C8 C7 C11 C17 -58.10(17)
C6 C7 C11 C25 -111.96(16)
C8 C7 C11 C25 68.70(18)
C6 C7 C11 C12 9.1(2)
C8 C7 C11 C12 -170.26(14)
C17 C11 C12 C13 -159.64(16)
C7 C11 C12 C13 -43.9(2)
C25 C11 C12 C13 78.96(19)
C11 C12 C13 C14 66.0(2)
C12 C13 C14 C6 -50.7(2)
C12 C13 C14 C19 -178.13(14)
C7 C6 C14 C13 17.2(2)
C5 C6 C14 C13 -163.25(15)
C7 C6 C14 C19 143.19(16)
C5 C6 C14 C19 -37.2(2)
C2 C1 C15 O2 168.41(19)
C10 C1 C15 O2 -9.9(3)
C2 C1 C15 O1 -10.6(2)
C10 C1 C15 O1 171.14(15)
C7 C11 C17 O3 -34.4(2)
C25 C11 C17 O3 -159.51(16)
C12 C11 C17 O3 83.3(2)
C7 C11 C17 O4 149.95(14)
C25 C11 C17 O4 24.89(19)
C12 C11 C17 O4 -92.28(16)
C13 C14 C19 C20 70.2(2)
C6 C14 C19 C20 -56.2(2)
O2 C15 O1 C16 -0.4(3)
C1 C15 O1 C16 178.57(17)
O3 C17 O4 C18 -0.7(3)
C11 C17 O4 C18 174.99(19)
